data_4067234
loop_
_publ_author_name
'Ghattas, Wadih'
'M\"uller-Bunz, Helge'
'Albrecht, Martin'

_publ_section_title
;
 [Ru(bpy)3]2+Analogues Containing an N-Heterocyclic Carbene Ligand
;
_journal_issue 24
_journal_name_full Organometallics
_journal_page_first 6782
_journal_paper_doi 10.1021/om100925j
_journal_volume 29
_journal_year 2010
_chemical_absolute_configuration ad
_chemical_formula_moiety 'C30 H28 N7 O2 Ru, C H4 O, Cl'
_chemical_formula_sum 'C31 H32 Cl N7 O3 Ru'
_chemical_formula_weight 687.16
_chemical_name_systematic
; 
 ? 
;
_space_group_IT_number 19
_space_group_name_Hall 'P 2ac 2ab'
_symmetry_cell_setting orthorhombic
_symmetry_space_group_name_Hall 'P 2ac 2ab'
_symmetry_space_group_name_H-M 'P 21 21 21'
_atom_sites_solution_hydrogens geom
_atom_sites_solution_primary direct
_atom_sites_solution_secondary difmap
_audit_creation_method SHELXL-97
_cell_angle_alpha 90.00
_cell_angle_beta 90.00
_cell_angle_gamma 90.00
_cell_formula_units_Z 4
_cell_length_a 8.8547(3)
_cell_length_b 9.4221(3)
_cell_length_c 35.038(1)
_cell_measurement_reflns_used 16194
_cell_measurement_temperature 100(2)
_cell_measurement_theta_max 76.4105
_cell_measurement_theta_min 3.7815
_cell_volume 2923.22(16)
_computing_cell_refinement
; 
CrysAlisPro, Oxford Diffraction Ltd., 
Version 1.171.33.55 (release 05-01-2010 CrysAlis171 .NET) 
(compiled Jan  5 2010,16:28:46) 
;
_computing_data_collection
; 
CrysAlisPro, Oxford Diffraction Ltd., 
Version 1.171.33.55 (release 05-01-2010 CrysAlis171 .NET) 
(compiled Jan  5 2010,16:28:46) 
;
_computing_data_reduction
; 
CrysAlisPro, Oxford Diffraction Ltd., 
Version 1.171.33.55 (release 05-01-2010 CrysAlis171 .NET) 
(compiled Jan  5 2010,16:28:46) 
;
_computing_structure_refinement 'SHELXL-97 (Sheldrick, 2008)'
_computing_structure_solution 'SHELXS-97 (Sheldrick, 2008)'
_diffrn_ambient_temperature 100(2)
_diffrn_detector_area_resol_mean 10.3196
_diffrn_measured_fraction_theta_full 0.991
_diffrn_measured_fraction_theta_max 0.991
_diffrn_measurement_device_type 'SuperNova, Dual, Cu at zero, Atlas'
_diffrn_measurement_method '\w scans'
_diffrn_radiation_monochromator mirror
_diffrn_radiation_source 'SuperNova (Cu) X-ray Source'
_diffrn_radiation_type CuK\a
_diffrn_radiation_wavelength 1.54184
_diffrn_reflns_av_R_equivalents 0.0497
_diffrn_reflns_av_sigmaI/netI 0.0293
_diffrn_reflns_limit_h_max 11
_diffrn_reflns_limit_h_min -11
_diffrn_reflns_limit_k_max 11
_diffrn_reflns_limit_k_min -11
_diffrn_reflns_limit_l_max 44
_diffrn_reflns_limit_l_min -41
_diffrn_reflns_number 25279
_diffrn_reflns_theta_full 76.61
_diffrn_reflns_theta_max 76.61
_diffrn_reflns_theta_min 4.86
_exptl_absorpt_coefficient_mu 5.565
_exptl_absorpt_correction_T_max 0.787
_exptl_absorpt_correction_T_min 0.694
_exptl_absorpt_correction_type analytical
_exptl_absorpt_process_details
; 
CrysAlisPro, Oxford Diffraction Ltd., 
Version 1.171.33.55 (release 05-01-2010 CrysAlis171 .NET) 
(compiled Jan  5 2010,16:28:46) 
;
_exptl_crystal_colour purple
_exptl_crystal_density_diffrn 1.561
_exptl_crystal_density_method 'not measured'
_exptl_crystal_description block
_exptl_crystal_F_000 1408
_exptl_crystal_size_max 0.0830
_exptl_crystal_size_mid 0.0703
_exptl_crystal_size_min 0.0607
_refine_diff_density_max 1.325
_refine_diff_density_min -0.965
_refine_diff_density_rms 0.102
_refine_ls_abs_structure_details 'Flack H D (1983), Acta Cryst. A39, 876-881'
_refine_ls_abs_structure_Flack 0.132(10)
_refine_ls_extinction_method none
_refine_ls_goodness_of_fit_ref 1.087
_refine_ls_hydrogen_treatment constr
_refine_ls_matrix_type full
_refine_ls_number_parameters 394
_refine_ls_number_reflns 6045
_refine_ls_number_restraints 0
_refine_ls_restrained_S_all 1.087
_refine_ls_R_factor_all 0.0401
_refine_ls_R_factor_gt 0.0389
_refine_ls_shift/su_max 0.002
_refine_ls_shift/su_mean 0.000
_refine_ls_structure_factor_coef Fsqd
_refine_ls_weighting_details 'calc w=1/[\s^2^(Fo^2^)+(0.0447P)^2^+7.3928P] where P=(Fo^2^+2Fc^2^)/3'
_refine_ls_weighting_scheme calc
_refine_ls_wR_factor_gt 0.0973
_refine_ls_wR_factor_ref 0.0978
_reflns_number_gt 5870
_reflns_number_total 6045
_reflns_threshold_expression I>2\s(I)
_cod_data_source_file om100925j_si_002.cif
_cod_data_source_block complex6
_cod_database_code 4067234

loop_
_symmetry_equiv_pos_as_xyz
'x, y, z'
'-x+1/2, -y, z+1/2'
'-x, y+1/2, -z+1/2'
'x+1/2, -y+1/2, -z'

loop_
_atom_site_label
_atom_site_type_symbol
_atom_site_fract_x
_atom_site_fract_y
_atom_site_fract_z
_atom_site_U_iso_or_equiv
_atom_site_adp_type
_atom_site_occupancy
_atom_site_symmetry_multiplicity
_atom_site_calc_flag
_atom_site_refinement_flags
Ru1 Ru 0.89332(3) -0.02597(3) 0.127215(8) 0.01631(8) Uani 1 1 d .
C1 C 0.8034(5) -0.0907(5) 0.17811(12) 0.0186(8) Uani 1 1 d .
N1 N 0.7334(4) -0.2189(4) 0.18081(11) 0.0216(8) Uani 1 1 d .
H1N1 H 0.7238 -0.2790 0.1617 0.026 Uiso 1 1 calc R
N2 N 0.7928(4) -0.0364(4) 0.21384(10) 0.0195(7) Uani 1 1 d .
C2 C 0.7139(5) -0.1277(5) 0.23776(14) 0.0246(10) Uani 1 1 d .
H2 H 0.6892 -0.1115 0.2638 0.029 Uiso 1 1 calc R
C3 C 0.6794(5) -0.2429(5) 0.21716(14) 0.0242(9) Uani 1 1 d .
H3 H 0.6277 -0.3251 0.2259 0.029 Uiso 1 1 calc R
C4 C 0.8498(5) 0.1044(5) 0.22624(13) 0.0231(10) Uani 1 1 d .
H4 H 0.9229 0.1386 0.2065 0.028 Uiso 1 1 calc R
C5 C 0.9342(6) 0.0913(6) 0.26375(15) 0.0379(13) Uani 1 1 d .
H5A H 0.8625 0.0701 0.2843 0.057 Uiso 1 1 calc R
H5B H 0.9861 0.1808 0.2693 0.057 Uiso 1 1 calc R
H5C H 1.0085 0.0145 0.2619 0.057 Uiso 1 1 calc R
C6 C 0.7220(6) 0.2118(6) 0.22874(17) 0.0338(12) Uani 1 1 d .
H6A H 0.6731 0.2206 0.2038 0.051 Uiso 1 1 calc R
H6B H 0.7627 0.3042 0.2364 0.051 Uiso 1 1 calc R
H6C H 0.6478 0.1799 0.2476 0.051 Uiso 1 1 calc R
C7 C 1.0001(5) -0.1338(5) 0.05431(13) 0.0226(10) Uani 1 1 d .
C8 C 0.9382(5) -0.2650(5) 0.07364(14) 0.0237(10) Uani 1 1 d .
O1 O 0.8813(4) -0.2395(3) 0.10652(8) 0.0219(6) Uani 1 1 d .
O2 O 0.9426(4) -0.3810(4) 0.05752(10) 0.0304(8) Uani 1 1 d .
N3 N 0.9822(4) -0.0086(4) 0.07105(10) 0.0199(7) Uani 1 1 d .
N4 N 1.0737(4) -0.1218(4) 0.02048(11) 0.0244(9) Uani 1 1 d .
C9 C 1.1039(5) 0.0209(5) 0.01483(11) 0.0241(8) Uani 1 1 d .
C10 C 1.1773(6) 0.0918(6) -0.01440(14) 0.0309(11) Uani 1 1 d .
H10 H 1.2218 0.0427 -0.0352 0.037 Uiso 1 1 calc R
C11 C 1.1821(6) 0.2371(6) -0.01157(15) 0.0326(12) Uani 1 1 d .
H11 H 1.2311 0.2895 -0.0312 0.039 Uiso 1 1 calc R
C12 C 1.1175(6) 0.3113(5) 0.01917(13) 0.0265(10) Uani 1 1 d .
H12 H 1.1211 0.4121 0.0196 0.032 Uiso 1 1 calc R
C13 C 1.0485(5) 0.2384(5) 0.04890(13) 0.0232(9) Uani 1 1 d .
H13 H 1.0063 0.2878 0.0700 0.028 Uiso 1 1 calc R
C14 C 1.0427(5) 0.0915(5) 0.04695(13) 0.0214(9) Uani 1 1 d .
C15 C 1.1165(7) -0.2344(6) -0.00626(14) 0.0348(12) Uani 1 1 d .
H15A H 1.2242 -0.2556 -0.0034 0.052 Uiso 1 1 calc R
H15B H 1.0966 -0.2031 -0.0324 0.052 Uiso 1 1 calc R
H15C H 1.0573 -0.3200 -0.0008 0.052 Uiso 1 1 calc R
N5 N 1.1107(4) -0.0240(4) 0.14952(9) 0.0186(6) Uani 1 1 d .
C16 C 1.1986(5) -0.1347(5) 0.15731(13) 0.0198(9) Uani 1 1 d .
H16 H 1.1637 -0.2273 0.1512 0.024 Uiso 1 1 calc R
C17 C 1.3392(5) -0.1196(5) 0.17400(14) 0.0242(10) Uani 1 1 d .
H17 H 1.3994 -0.2005 0.1795 0.029 Uiso 1 1 calc R
C18 C 1.3901(5) 0.0143(5) 0.18246(12) 0.0249(9) Uani 1 1 d .
H18 H 1.4861 0.0268 0.1941 0.030 Uiso 1 1 calc R
C19 C 1.3016(5) 0.1312(5) 0.17402(13) 0.0220(9) Uani 1 1 d .
H19 H 1.3368 0.2245 0.1793 0.026 Uiso 1 1 calc R
C20 C 1.1604(5) 0.1100(4) 0.15777(12) 0.0168(9) Uani 1 1 d .
C21 C 1.0523(5) 0.2233(5) 0.14916(12) 0.0182(8) Uani 1 1 d .
N6 N 0.9141(4) 0.1720(4) 0.13726(9) 0.0162(7) Uani 1 1 d .
C22 C 1.0769(5) 0.3678(5) 0.15165(12) 0.0209(9) Uani 1 1 d .
H22 H 1.1721 0.4034 0.1596 0.025 Uiso 1 1 calc R
C23 C 0.9601(5) 0.4606(5) 0.14227(13) 0.0239(9) Uani 1 1 d .
H23 H 0.9753 0.5601 0.1445 0.029 Uiso 1 1 calc R
C24 C 0.8213(5) 0.4091(5) 0.12970(14) 0.0231(9) Uani 1 1 d .
H24 H 0.7421 0.4724 0.1230 0.028 Uiso 1 1 calc R
C25 C 0.8012(5) 0.2634(5) 0.12723(13) 0.0201(8) Uani 1 1 d .
C26 C 0.6673(5) 0.1872(5) 0.11206(12) 0.0186(8) Uani 1 1 d .
N7 N 0.6846(4) 0.0443(4) 0.10878(10) 0.0176(7) Uani 1 1 d .
C27 C 0.5368(5) 0.2539(5) 0.10029(14) 0.0255(10) Uani 1 1 d .
H27 H 0.5255 0.3536 0.1032 0.031 Uiso 1 1 calc R
C28 C 0.4224(5) 0.1734(5) 0.08424(14) 0.0275(10) Uani 1 1 d .
H28 H 0.3322 0.2178 0.0757 0.033 Uiso 1 1 calc R
C29 C 0.4398(5) 0.0293(6) 0.08070(13) 0.0269(10) Uani 1 1 d .
H29 H 0.3623 -0.0268 0.0696 0.032 Uiso 1 1 calc R
C30 C 0.5717(4) -0.0330(5) 0.09353(11) 0.0204(8) Uani 1 1 d .
H30 H 0.5830 -0.1329 0.0915 0.024 Uiso 1 1 calc R
Cl1 Cl 0.45093(12) 0.50718(11) 0.17460(3) 0.0239(2) Uani 1 1 d .
O3 O 0.4760(5) 0.6243(5) 0.09352(12) 0.0406(9) Uani 1 1 d .
H1O3 H 0.4689 0.6145 0.1173 0.061 Uiso 1 1 calc R
C31 C 0.3342(7) 0.5968(7) 0.07639(18) 0.0449(14) Uani 1 1 d .
H31A H 0.2806 0.5244 0.0912 0.067 Uiso 1 1 calc R
H31B H 0.3496 0.5628 0.0503 0.067 Uiso 1 1 calc R
H31C H 0.2744 0.6843 0.0759 0.067 Uiso 1 1 calc R

loop_
_atom_site_aniso_label
_atom_site_aniso_U_11
_atom_site_aniso_U_22
_atom_site_aniso_U_33
_atom_site_aniso_U_23
_atom_site_aniso_U_13
_atom_site_aniso_U_12
Ru1 0.01305(13) 0.01633(14) 0.01955(14) -0.00037(12) -0.00060(12) 0.00014(11)
C1 0.013(2) 0.021(2) 0.022(2) 0.0061(17) -0.0006(16) -0.0018(16)
N1 0.0216(19) 0.0201(18) 0.0232(19) 0.0012(15) -0.0004(15) 0.0009(15)
N2 0.0147(16) 0.0218(18) 0.0222(17) -0.0001(15) 0.0006(13) -0.0004(15)
C2 0.020(2) 0.027(2) 0.027(2) 0.0048(19) 0.0022(18) -0.0024(18)
C3 0.017(2) 0.026(2) 0.029(2) 0.0064(19) 0.0016(19) 0.0008(18)
C4 0.024(2) 0.024(2) 0.021(2) 0.0000(17) 0.0014(17) -0.0075(17)
C5 0.039(3) 0.041(3) 0.034(3) 0.001(2) -0.012(2) -0.015(2)
C6 0.032(3) 0.030(3) 0.040(3) -0.008(2) 0.000(2) -0.001(2)
C7 0.020(2) 0.026(2) 0.022(2) 0.0002(18) -0.0037(17) 0.0067(18)
C8 0.024(2) 0.018(2) 0.030(2) -0.0008(18) -0.0067(18) 0.0006(17)
O1 0.0207(15) 0.0196(14) 0.0256(15) -0.0013(12) 0.0009(14) 0.0016(13)
O2 0.037(2) 0.0207(16) 0.0330(18) -0.0057(14) -0.0005(15) 0.0003(14)
N3 0.0214(17) 0.019(2) 0.0194(16) 0.0000(14) -0.0015(13) 0.0022(14)
N4 0.024(2) 0.025(2) 0.0240(19) -0.0020(15) 0.0014(15) 0.0041(16)
C9 0.0207(19) 0.030(2) 0.0216(18) 0.0015(17) 0.0003(17) 0.005(2)
C10 0.027(2) 0.038(3) 0.028(2) 0.003(2) 0.001(2) 0.007(2)
C11 0.028(3) 0.043(3) 0.027(3) 0.009(2) 0.002(2) -0.001(2)
C12 0.025(2) 0.027(2) 0.028(2) 0.0040(18) -0.005(2) -0.001(2)
C13 0.015(2) 0.031(2) 0.024(2) -0.0008(19) -0.0021(17) 0.0025(18)
C14 0.017(2) 0.026(2) 0.021(2) 0.0021(18) -0.0020(17) 0.0017(18)
C15 0.045(3) 0.033(3) 0.027(3) -0.006(2) 0.008(3) 0.011(3)
N5 0.0123(14) 0.0220(16) 0.0214(15) -0.0004(14) 0.0017(14) 0.0015(18)
C16 0.012(2) 0.018(2) 0.029(2) 0.0009(17) -0.0016(17) -0.0006(15)
C17 0.019(2) 0.020(2) 0.034(3) 0.0038(19) -0.0047(19) 0.0052(17)
C18 0.0181(19) 0.024(2) 0.032(2) 0.0017(18) -0.0030(18) -0.001(2)
C19 0.021(2) 0.020(2) 0.025(2) -0.0014(18) 0.0002(18) -0.0023(17)
C20 0.015(2) 0.016(2) 0.019(2) 0.0019(16) -0.0009(16) -0.0069(15)
C21 0.0133(19) 0.023(2) 0.018(2) -0.0007(16) 0.0017(15) -0.0014(16)
N6 0.0119(16) 0.0209(17) 0.0160(16) 0.0007(12) 0.0014(12) 0.0056(14)
C22 0.016(2) 0.023(2) 0.024(2) -0.0013(17) 0.0000(16) -0.0031(16)
C23 0.026(2) 0.016(2) 0.030(2) -0.0006(18) -0.0013(18) -0.0041(19)
C24 0.023(2) 0.018(2) 0.029(2) 0.001(2) 0.001(2) 0.0021(17)
C25 0.018(2) 0.026(2) 0.0165(19) 0.0011(19) -0.0001(18) 0.0030(16)
C26 0.0135(19) 0.023(2) 0.0194(19) 0.0016(17) -0.0001(16) -0.0024(16)
N7 0.0124(16) 0.0214(19) 0.0192(16) 0.0009(14) 0.0001(13) -0.0022(15)
C27 0.021(2) 0.026(2) 0.029(2) 0.0014(19) 0.0003(19) 0.0004(19)
C28 0.016(2) 0.035(3) 0.031(2) 0.002(2) -0.0065(18) 0.0031(19)
C29 0.019(2) 0.034(2) 0.028(2) -0.001(2) -0.0061(16) -0.004(2)
C30 0.0138(19) 0.023(2) 0.024(2) -0.0012(18) -0.0021(14) -0.0025(17)
Cl1 0.0241(5) 0.0200(5) 0.0276(5) -0.0028(4) -0.0001(4) -0.0033(4)
O3 0.039(2) 0.040(2) 0.043(2) 0.0036(19) 0.0009(18) -0.0073(18)
C31 0.037(3) 0.055(4) 0.043(3) 0.010(3) -0.005(3) -0.002(3)

loop_
_atom_type_symbol
_atom_type_description
_atom_type_scat_dispersion_real
_atom_type_scat_dispersion_imag
_atom_type_scat_source
C C 0.0181 0.0091 'International Tables Vol C Tables 4.2.6.8 and 6.1.1.4'
H H 0.0000 0.0000 'International Tables Vol C Tables 4.2.6.8 and 6.1.1.4'
N N 0.0311 0.0180 'International Tables Vol C Tables 4.2.6.8 and 6.1.1.4'
O O 0.0492 0.0322 'International Tables Vol C Tables 4.2.6.8 and 6.1.1.4'
Cl Cl 0.3639 0.7018 'International Tables Vol C Tables 4.2.6.8 and 6.1.1.4'
Ru Ru 0.0552 3.2960 'International Tables Vol C Tables 4.2.6.8 and 6.1.1.4'

loop_
_geom_angle_atom_site_label_1
_geom_angle_atom_site_label_2
_geom_angle_atom_site_label_3
_geom_angle
N6 Ru1 C1 99.68(16)
N6 Ru1 N7 80.22(15)
C1 Ru1 N7 91.13(15)
N6 Ru1 N5 80.35(15)
C1 Ru1 N5 92.04(15)
N7 Ru1 N5 160.58(14)
N6 Ru1 N3 93.44(14)
C1 Ru1 N3 166.88(16)
N7 Ru1 N3 90.99(13)
N5 Ru1 N3 90.25(13)
N6 Ru1 O1 170.51(13)
C1 Ru1 O1 89.76(15)
N7 Ru1 O1 98.69(13)
N5 Ru1 O1 100.48(13)
N3 Ru1 O1 77.13(13)
N2 C1 N1 103.9(4)
N2 C1 Ru1 136.0(3)
N1 C1 Ru1 120.2(3)
C1 N1 C3 111.6(4)
C1 N1 H1N1 124.2
C3 N1 H1N1 124.2
C1 N2 C2 111.0(4)
C1 N2 C4 125.7(4)
C2 N2 C4 123.2(4)
C3 C2 N2 107.0(4)
C3 C2 H2 126.5
N2 C2 H2 126.5
C2 C3 N1 106.6(4)
C2 C3 H3 126.7
N1 C3 H3 126.7
N2 C4 C5 110.4(4)
N2 C4 C6 111.0(4)
C5 C4 C6 111.8(4)
N2 C4 H4 107.8
C5 C4 H4 107.8
C6 C4 H4 107.8
C4 C5 H5A 109.5
C4 C5 H5B 109.5
H5A C5 H5B 109.5
C4 C5 H5C 109.5
H5A C5 H5C 109.5
H5B C5 H5C 109.5
C4 C6 H6A 109.5
C4 C6 H6B 109.5
H6A C6 H6B 109.5
C4 C6 H6C 109.5
H6A C6 H6C 109.5
H6B C6 H6C 109.5
N3 C7 N4 111.6(4)
N3 C7 C8 119.0(4)
N4 C7 C8 129.3(4)
O2 C8 O1 126.3(4)
O2 C8 C7 120.6(4)
O1 C8 C7 113.1(4)
C8 O1 Ru1 117.5(3)
C7 N3 C14 107.0(4)
C7 N3 Ru1 112.7(3)
C14 N3 Ru1 140.0(3)
C7 N4 C9 107.4(4)
C7 N4 C15 128.4(4)
C9 N4 C15 124.2(4)
N4 C9 C10 131.7(4)
N4 C9 C14 105.6(4)
C10 C9 C14 122.7(5)
C11 C10 C9 116.3(5)
C11 C10 H10 121.9
C9 C10 H10 121.9
C10 C11 C12 122.6(5)
C10 C11 H11 118.7
C12 C11 H11 118.7
C13 C12 C11 120.5(5)
C13 C12 H12 119.8
C11 C12 H12 119.8
C14 C13 C12 118.2(4)
C14 C13 H13 120.9
C12 C13 H13 120.9
N3 C14 C13 132.0(4)
N3 C14 C9 108.3(4)
C13 C14 C9 119.6(4)
N4 C15 H15A 109.5
N4 C15 H15B 109.5
H15A C15 H15B 109.5
N4 C15 H15C 109.5
H15A C15 H15C 109.5
H15B C15 H15C 109.5
C16 N5 C20 119.5(4)
C16 N5 Ru1 127.7(3)
C20 N5 Ru1 112.7(3)
N5 C16 C17 122.2(4)
N5 C16 H16 118.9
C17 C16 H16 118.9
C18 C17 C16 118.8(4)
C18 C17 H17 120.6
C16 C17 H17 120.6
C17 C18 C19 120.0(4)
C17 C18 H18 120.0
C19 C18 H18 120.0
C18 C19 C20 118.9(4)
C18 C19 H19 120.6
C20 C19 H19 120.6
N5 C20 C19 120.6(4)
N5 C20 C21 114.8(4)
C19 C20 C21 124.6(4)
N6 C21 C22 120.2(4)
N6 C21 C20 112.7(4)
C22 C21 C20 127.0(4)
C25 N6 C21 120.5(4)
C25 N6 Ru1 119.9(3)
C21 N6 Ru1 118.9(3)
C21 C22 C23 119.1(4)
C21 C22 H22 120.4
C23 C22 H22 120.4
C24 C23 C22 120.7(4)
C24 C23 H23 119.6
C22 C23 H23 119.6
C25 C24 C23 118.5(4)
C25 C24 H24 120.7
C23 C24 H24 120.7
N6 C25 C24 120.9(4)
N6 C25 C26 111.9(4)
C24 C25 C26 127.1(4)
N7 C26 C27 121.4(4)
N7 C26 C25 114.7(4)
C27 C26 C25 123.8(4)
C30 N7 C26 119.0(4)
C30 N7 Ru1 127.9(3)
C26 N7 Ru1 113.1(3)
C26 C27 C28 119.0(5)
C26 C27 H27 120.5
C28 C27 H27 120.5
C29 C28 C27 119.8(4)
C29 C28 H28 120.1
C27 C28 H28 120.1
C28 C29 C30 119.1(4)
C28 C29 H29 120.5
C30 C29 H29 120.5
N7 C30 C29 121.8(5)
N7 C30 H30 119.1
C29 C30 H30 119.1
C31 O3 H1O3 109.5
O3 C31 H31A 109.5
O3 C31 H31B 109.5
H31A C31 H31B 109.5
O3 C31 H31C 109.5
H31A C31 H31C 109.5
H31B C31 H31C 109.5

loop_
_geom_bond_atom_site_label_1
_geom_bond_atom_site_label_2
_geom_bond_distance
Ru1 N6 1.908(4)
Ru1 C1 2.046(4)
Ru1 N7 2.067(3)
Ru1 N5 2.077(3)
Ru1 N3 2.126(3)
Ru1 O1 2.141(3)
C1 N2 1.356(6)
C1 N1 1.361(6)
N1 C3 1.379(6)
N1 H1N1 0.8800
N2 C2 1.390(6)
N2 C4 1.484(6)
C2 C3 1.339(7)
C2 H2 0.9500
C3 H3 0.9500
C4 C5 1.517(7)
C4 C6 1.521(7)
C4 H4 1.0000
C5 H5A 0.9800
C5 H5B 0.9800
C5 H5C 0.9800
C6 H6A 0.9800
C6 H6B 0.9800
C6 H6C 0.9800
C7 N3 1.327(6)
C7 N4 1.357(6)
C7 C8 1.512(7)
C8 O2 1.231(6)
C8 O1 1.280(6)
N3 C14 1.375(6)
N4 C9 1.384(6)
N4 C15 1.466(6)
C9 C10 1.385(7)
C9 C14 1.415(6)
C10 C11 1.373(8)
C10 H10 0.9500
C11 C12 1.406(7)
C11 H11 0.9500
C12 C13 1.390(7)
C12 H12 0.9500
C13 C14 1.386(7)
C13 H13 0.9500
C15 H15A 0.9800
C15 H15B 0.9800
C15 H15C 0.9800
N5 C16 1.330(6)
N5 C20 1.367(6)
C16 C17 1.382(6)
C16 H16 0.9500
C17 C18 1.373(7)
C17 H17 0.9500
C18 C19 1.384(7)
C18 H18 0.9500
C19 C20 1.388(6)
C19 H19 0.9500
C20 C21 1.465(6)
C21 N6 1.381(6)
C21 C22 1.382(6)
N6 C25 1.365(5)
C22 C23 1.394(6)
C22 H22 0.9500
C23 C24 1.393(6)
C23 H23 0.9500
C24 C25 1.388(6)
C24 H24 0.9500
C25 C26 1.484(6)
C26 N7 1.360(6)
C26 C27 1.378(6)
N7 C30 1.348(5)
C27 C28 1.385(7)
C27 H27 0.9500
C28 C29 1.372(8)
C28 H28 0.9500
C29 C30 1.382(6)
C29 H29 0.9500
C30 H30 0.9500
O3 C31 1.415(7)
O3 H1O3 0.8400
C31 H31A 0.9800
C31 H31B 0.9800
C31 H31C 0.9800

loop_
_geom_hbond_atom_site_label_D
_geom_hbond_atom_site_label_H
_geom_hbond_atom_site_label_A
_geom_hbond_distance_DH
_geom_hbond_distance_HA
_geom_hbond_distance_DA
_geom_hbond_angle_DHA
O3 H1O3 Cl1 0.84 2.25 3.056(4) 159.7

loop_
_geom_torsion_atom_site_label_1
_geom_torsion_atom_site_label_2
_geom_torsion_atom_site_label_3
_geom_torsion_atom_site_label_4
_geom_torsion
N6 Ru1 C1 N2 -17.3(5)
N7 Ru1 C1 N2 -97.6(4)
N5 Ru1 C1 N2 63.3(5)
N3 Ru1 C1 N2 163.2(5)
O1 Ru1 C1 N2 163.8(4)
N6 Ru1 C1 N1 162.9(3)
N7 Ru1 C1 N1 82.6(3)
N5 Ru1 C1 N1 -116.5(3)
N3 Ru1 C1 N1 -16.6(9)
O1 Ru1 C1 N1 -16.0(3)
N2 C1 N1 C3 0.6(5)
Ru1 C1 N1 C3 -179.5(3)
N1 C1 N2 C2 -1.7(5)
Ru1 C1 N2 C2 178.5(4)
N1 C1 N2 C4 -178.9(4)
Ru1 C1 N2 C4 1.3(7)
C1 N2 C2 C3 2.2(5)
C4 N2 C2 C3 179.5(4)
N2 C2 C3 N1 -1.7(5)
C1 N1 C3 C2 0.7(5)
C1 N2 C4 C5 -134.3(4)
C2 N2 C4 C5 48.8(6)
C1 N2 C4 C6 101.2(5)
C2 N2 C4 C6 -75.7(5)
N3 C7 C8 O2 174.4(4)
N4 C7 C8 O2 -4.7(8)
N3 C7 C8 O1 -4.2(6)
N4 C7 C8 O1 176.7(4)
O2 C8 O1 Ru1 179.3(4)
C7 C8 O1 Ru1 -2.2(5)
C1 Ru1 O1 C8 -174.9(3)
N7 Ru1 O1 C8 94.0(3)
N5 Ru1 O1 C8 -82.9(3)
N3 Ru1 O1 C8 5.0(3)
N4 C7 N3 C14 1.7(5)
C8 C7 N3 C14 -177.6(4)
N4 C7 N3 Ru1 -172.5(3)
C8 C7 N3 Ru1 8.2(5)
N6 Ru1 N3 C7 174.2(3)
C1 Ru1 N3 C7 -6.2(8)
N7 Ru1 N3 C7 -105.5(3)
N5 Ru1 N3 C7 93.9(3)
O1 Ru1 N3 C7 -6.8(3)
N6 Ru1 N3 C14 2.8(5)
C1 Ru1 N3 C14 -177.6(6)
N7 Ru1 N3 C14 83.1(5)
N5 Ru1 N3 C14 -77.5(5)
O1 Ru1 N3 C14 -178.2(5)
N3 C7 N4 C9 -0.7(5)
C8 C7 N4 C9 178.5(4)
N3 C7 N4 C15 179.2(5)
C8 C7 N4 C15 -1.6(8)
C7 N4 C9 C10 179.1(5)
C15 N4 C9 C10 -0.8(8)
C7 N4 C9 C14 -0.6(5)
C15 N4 C9 C14 179.5(4)
N4 C9 C10 C11 177.5(5)
C14 C9 C10 C11 -2.8(7)
C9 C10 C11 C12 0.3(8)
C10 C11 C12 C13 1.7(8)
C11 C12 C13 C14 -1.2(7)
C7 N3 C14 C13 176.3(5)
Ru1 N3 C14 C13 -12.1(8)
C7 N3 C14 C9 -2.0(5)
Ru1 N3 C14 C9 169.7(3)
C12 C13 C14 N3 -179.3(5)
C12 C13 C14 C9 -1.2(7)
N4 C9 C14 N3 1.6(5)
C10 C9 C14 N3 -178.1(4)
N4 C9 C14 C13 -176.9(4)
C10 C9 C14 C13 3.4(7)
N6 Ru1 N5 C16 174.3(4)
C1 Ru1 N5 C16 74.8(4)
N7 Ru1 N5 C16 174.1(4)
N3 Ru1 N5 C16 -92.2(4)
O1 Ru1 N5 C16 -15.3(4)
N6 Ru1 N5 C20 -3.2(3)
C1 Ru1 N5 C20 -102.7(3)
N7 Ru1 N5 C20 -3.5(5)
N3 Ru1 N5 C20 90.2(3)
O1 Ru1 N5 C20 167.2(3)
C20 N5 C16 C17 0.7(6)
Ru1 N5 C16 C17 -176.6(3)
N5 C16 C17 C18 -0.7(7)
C16 C17 C18 C19 -0.4(7)
C17 C18 C19 C20 1.4(7)
C16 N5 C20 C19 0.3(6)
Ru1 N5 C20 C19 178.0(3)
C16 N5 C20 C21 -178.1(4)
Ru1 N5 C20 C21 -0.3(5)
C18 C19 C20 N5 -1.3(7)
C18 C19 C20 C21 176.8(4)
N5 C20 C21 N6 5.3(5)
C19 C20 C21 N6 -172.9(4)
N5 C20 C21 C22 -174.3(4)
C19 C20 C21 C22 7.5(7)
C22 C21 N6 C25 1.1(6)
C20 C21 N6 C25 -178.5(4)
C22 C21 N6 Ru1 171.1(3)
C20 C21 N6 Ru1 -8.5(5)
C1 Ru1 N6 C25 -92.9(3)
N7 Ru1 N6 C25 -3.4(3)
N5 Ru1 N6 C25 176.6(3)
N3 Ru1 N6 C25 87.0(3)
C1 Ru1 N6 C21 97.0(3)
N7 Ru1 N6 C21 -173.5(3)
N5 Ru1 N6 C21 6.5(3)
N3 Ru1 N6 C21 -83.1(3)
N6 C21 C22 C23 0.5(6)
C20 C21 C22 C23 -180.0(4)
C21 C22 C23 C24 -1.5(7)
C22 C23 C24 C25 0.9(7)
C21 N6 C25 C24 -1.7(6)
Ru1 N6 C25 C24 -171.7(3)
C21 N6 C25 C26 174.9(4)
Ru1 N6 C25 C26 4.9(5)
C23 C24 C25 N6 0.7(7)
C23 C24 C25 C26 -175.3(4)
N6 C25 C26 N7 -3.8(5)
C24 C25 C26 N7 172.5(4)
N6 C25 C26 C27 179.1(4)
C24 C25 C26 C27 -4.5(8)
C27 C26 N7 C30 0.3(6)
C25 C26 N7 C30 -176.8(4)
C27 C26 N7 Ru1 178.4(3)
C25 C26 N7 Ru1 1.2(5)
N6 Ru1 N7 C30 178.9(4)
C1 Ru1 N7 C30 -81.5(4)
N5 Ru1 N7 C30 179.1(3)
N3 Ru1 N7 C30 85.5(4)
O1 Ru1 N7 C30 8.4(4)
N6 Ru1 N7 C26 1.0(3)
C1 Ru1 N7 C26 100.6(3)
N5 Ru1 N7 C26 1.3(6)
N3 Ru1 N7 C26 -92.3(3)
O1 Ru1 N7 C26 -169.4(3)
N7 C26 C27 C28 -1.1(7)
C25 C26 C27 C28 175.7(4)
C26 C27 C28 C29 0.7(7)
C27 C28 C29 C30 0.4(7)
C26 N7 C30 C29 0.8(6)
Ru1 N7 C30 C29 -176.9(3)
C28 C29 C30 N7 -1.2(7)
